data_7041887
loop_
_publ_author_name
'Tanimoto, Hiroki'
'Fujiwara, Taro'
'Mori, Junta'
'Nagao, Tomohiko'
'Nishiyama, Yasuhiro'
'Morimoto, Tsumoru'
'Ito, Shunichiro'
'Tanaka, Kazuo'
'Chujo, Yoshiki'
'Kakiuchi, Kiyomi'

_publ_section_title
;
 Extended germa[N]pericyclynes: synthesis and characterization.
;
_journal_issue 7
_journal_name_full 'Dalton transactions (Cambridge, England : 2003)'
_journal_page_first 2281
_journal_page_last 2288
_journal_paper_doi 10.1039/c6dt04633a
_journal_volume 46
_journal_year 2017
_chemical_formula_moiety 'C96 H50 Ge6'
_chemical_formula_sum 'C96 H50 Ge6'
_chemical_formula_weight 1638.99
_chemical_name_common Ext_PhGe[6]
_chemical_name_systematic 'extended dodecaphenyl germa[6]pericyclyne'
_space_group_crystal_system triclinic
_space_group_IT_number 2
_space_group_name_Hall '-P 1'
_space_group_name_H-M_alt 'P -1'
_symmetry_space_group_name_Hall '-P 1'
_symmetry_space_group_name_H-M 'P -1'
_atom_sites_solution_hydrogens geom
_atom_sites_solution_primary direct
_atom_sites_solution_secondary difmap
_audit_update_record
;
2016-11-12 deposited with the CCDC.
2017-01-16 downloaded from the CCDC.
;
_cell_angle_alpha 66.8920(5)
_cell_angle_beta 87.6960(6)
_cell_angle_gamma 79.5920(6)
_cell_formula_units_Z 1
_cell_length_a 8.8171(2)
_cell_length_b 17.6246(5)
_cell_length_c 17.7526(6)
_cell_measurement_reflns_used 23926
_cell_measurement_temperature 123
_cell_measurement_theta_max 25.36
_cell_measurement_theta_min 3.02
_cell_volume 2494.19(12)
_computing_cell_refinement 'RAPID AUTO'
_computing_data_collection 'RAPID AUTO (Rigaku, ????)'
_computing_data_reduction 'RAPID AUTO'
_computing_molecular_graphics 'CrystalStructure 4.2'
_computing_publication_material 'CrystalStructure 4.2 (Rigaku, 2015)'
_computing_structure_refinement 'SHELXL Version 2014/7 (Sheldrick, 2008)'
_computing_structure_solution 'SHELXT Version 2014/5 (Sheldrick, 2014)'
_diffrn_ambient_temperature 123
_diffrn_detector_area_resol_mean 10.000
_diffrn_measured_fraction_theta_full 0.998
_diffrn_measured_fraction_theta_max 0.998
_diffrn_measurement_device_type 'Rigaku R-AXIS RAPID'
_diffrn_measurement_method \w
_diffrn_radiation_type 'Mo K\a'
_diffrn_radiation_wavelength 0.71075
_diffrn_reflns_av_R_equivalents 0.0532
_diffrn_reflns_Laue_measured_fraction_full 0.998
_diffrn_reflns_Laue_measured_fraction_max 0.998
_diffrn_reflns_limit_h_max 10
_diffrn_reflns_limit_h_min -10
_diffrn_reflns_limit_k_max 21
_diffrn_reflns_limit_k_min -21
_diffrn_reflns_limit_l_max 21
_diffrn_reflns_limit_l_min -21
_diffrn_reflns_number 34761
_diffrn_reflns_point_group_measured_fraction_full 0.998
_diffrn_reflns_point_group_measured_fraction_max 0.998
_diffrn_reflns_theta_full 25.242
_diffrn_reflns_theta_max 25.349
_diffrn_reflns_theta_min 3.026
_diffrn_standards_number 0
_exptl_absorpt_coefficient_mu 1.820
_exptl_absorpt_correction_T_max 0.964
_exptl_absorpt_correction_T_min 0.605
_exptl_absorpt_correction_type multi-scan
_exptl_absorpt_process_details 'ABSCOR (Rigaku, 1995)'
_exptl_crystal_colour colorless
_exptl_crystal_density_diffrn 1.091
_exptl_crystal_density_method 'not measured'
_exptl_crystal_description prism
_exptl_crystal_F_000 818.00
_exptl_crystal_size_max 0.080
_exptl_crystal_size_mid 0.060
_exptl_crystal_size_min 0.020
_refine_diff_density_max 0.97
_refine_diff_density_min -0.67
_refine_ls_extinction_method none
_refine_ls_goodness_of_fit_ref 1.033
_refine_ls_hydrogen_treatment constr
_refine_ls_number_parameters 515
_refine_ls_number_reflns 9140
_refine_ls_number_restraints 18
_refine_ls_R_factor_all 0.0804
_refine_ls_R_factor_gt 0.0568
_refine_ls_shift/su_max 0.000
_refine_ls_structure_factor_coef Fsqd
_refine_ls_weighting_details 'w = 1/[\s^2^(Fo^2^)+(0.0836P)^2^+1.7553P] where P=(Fo^2^+2Fc^2^)/3'
_refine_ls_weighting_scheme calc
_refine_ls_wR_factor_gt 0.1439
_refine_ls_wR_factor_ref 0.1545
_reflns_Friedel_coverage 0.000
_reflns_number_gt 6837
_reflns_number_total 9140
_reflns_threshold_expression F^2^>2.0\s(F^2^)
_cod_data_source_file c6dt04633a2.cif
_cod_data_source_block Extended-Diphenyl-Ge6pericyclytriclinic
_cod_depositor_comments 'Adding full bibliography for 7041886--7041889.cif.'
_cod_original_cell_volume 2494.2054(16)
_cod_database_code 7041887
_platon_squeeze_void_probe_radius 1.20

loop_
_space_group_symop_id
_space_group_symop_operation_xyz
1 +X,+Y,+Z
2 -X,-Y,-Z

loop_
_atom_site_label
_atom_site_type_symbol
_atom_site_fract_x
_atom_site_fract_y
_atom_site_fract_z
_atom_site_U_iso_or_equiv
_atom_site_adp_type
_atom_site_occupancy
_atom_site_site_symmetry_order
_atom_site_calc_flag
_atom_site_refinement_flags_posn
_atom_site_refinement_flags_adp
_atom_site_refinement_flags_occupancy
_atom_site_disorder_assembly
_atom_site_disorder_group
Ge1 Ge 0.38583(5) 0.14854(3) 0.83443(3) 0.04943(16) Uani 1 1 d . . . . .
Ge2 Ge 0.39341(5) 0.44608(3) 0.39047(3) 0.04448(15) Uani 1 1 d . . . . .
Ge3 Ge 0.05027(5) 0.23358(3) 0.15843(3) 0.05243(17) Uani 1 1 d . . . . .
C1 C 0.8055(5) -0.1382(3) 0.8386(3) 0.0568(12) Uani 1 1 d . . . . .
C2 C 0.7154(5) -0.0780(3) 0.8380(3) 0.0588(13) Uani 1 1 d . . . . .
C3 C 0.6121(5) -0.0085(3) 0.8370(3) 0.0570(12) Uani 1 1 d . . . . .
C4 C 0.5260(6) 0.0505(3) 0.8371(3) 0.0594(13) Uani 1 1 d . . . . .
C5 C 0.3816(5) 0.2249(3) 0.7233(3) 0.0579(12) Uani 1 1 d . . . . .
C6 C 0.3838(5) 0.2702(3) 0.6523(4) 0.0555(12) Uani 1 1 d . . . . .
C7 C 0.3834(6) 0.3240(3) 0.5713(3) 0.0544(12) Uani 1 1 d . . . . .
C8 C 0.3852(5) 0.3707(3) 0.5018(3) 0.0570(12) Uani 1 1 d . . . . .
C9 C 0.3201(5) 0.3903(3) 0.3304(3) 0.0513(11) Uani 1 1 d . . . . .
C10 C 0.2665(5) 0.3563(3) 0.2939(3) 0.0510(11) Uani 1 1 d . . . . .
C11 C 0.2020(5) 0.3177(3) 0.2517(3) 0.0543(12) Uani 1 1 d . . . . .
C12 C 0.1442(5) 0.2836(3) 0.2163(3) 0.0568(12) Uani 1 1 d . . . . .
C13 C 0.4647(6) 0.1933(3) 0.9037(4) 0.0690(15) Uani 1 1 d . . . . .
C14 C 0.4916(17) 0.2732(5) 0.8734(6) 0.201(7) Uani 1 1 d . . . . .
H14 H 0.4696 0.3091 0.8175 0.241 Uiso 1 1 calc R U . . .
C15 C 0.554(3) 0.3012(8) 0.9284(9) 0.305(12) Uani 1 1 d . . . . .
H15 H 0.5766 0.3562 0.9092 0.366 Uiso 1 1 calc R U . . .
C16 C 0.5817(17) 0.2477(7) 1.0105(7) 0.185(6) Uani 1 1 d . . . . .
H16 H 0.6147 0.2682 1.0480 0.222 Uiso 1 1 calc R U . . .
C17 C 0.5638(8) 0.1727(5) 1.0356(4) 0.100(2) Uani 1 1 d . . . . .
H17 H 0.5857 0.1363 1.0914 0.120 Uiso 1 1 calc R U . . .
C18 C 0.5131(6) 0.1446(4) 0.9827(4) 0.0762(16) Uani 1 1 d . . . . .
H18 H 0.5109 0.0863 1.0018 0.091 Uiso 1 1 calc R U . . .
C19 C 0.1834(5) 0.1206(3) 0.8634(3) 0.0513(11) Uani 1 1 d . . . . .
C20 C 0.1087(6) 0.1341(4) 0.9273(4) 0.0810(18) Uani 1 1 d . . . . .
H20 H 0.1580 0.1560 0.9590 0.097 Uiso 1 1 calc R U . . .
C21 C -0.0380(7) 0.1161(5) 0.9462(4) 0.100(2) Uani 1 1 d . . . . .
H21 H -0.0887 0.1261 0.9906 0.120 Uiso 1 1 calc R U . . .
C22 C -0.1095(6) 0.0849(4) 0.9028(4) 0.0811(18) Uani 1 1 d . . . . .
H22 H -0.2095 0.0719 0.9167 0.097 Uiso 1 1 calc R U . . .
C23 C -0.0377(7) 0.0721(4) 0.8390(5) 0.0846(19) Uani 1 1 d . . . . .
H23 H -0.0888 0.0509 0.8074 0.102 Uiso 1 1 calc R U . . .
C24 C 0.1101(6) 0.0895(3) 0.8189(4) 0.0695(15) Uani 1 1 d . . . . .
H24 H 0.1596 0.0797 0.7742 0.083 Uiso 1 1 calc R U . . .
C25 C 0.6041(5) 0.4567(3) 0.3641(3) 0.0491(11) Uani 1 1 d . . . . .
C26 C 0.6493(5) 0.5328(3) 0.3382(3) 0.0539(12) Uani 1 1 d . . . . .
H26 H 0.5755 0.5816 0.3314 0.065 Uiso 1 1 calc R U . . .
C27 C 0.8039(6) 0.5389(3) 0.3219(4) 0.0665(14) Uani 1 1 d . . . . .
H27 H 0.8347 0.5920 0.3041 0.080 Uiso 1 1 calc R U . . .
C28 C 0.9079(6) 0.4713(4) 0.3308(4) 0.0734(16) Uani 1 1 d . . . . .
H28 H 1.0120 0.4770 0.3179 0.088 Uiso 1 1 calc R U . . .
C29 C 0.8679(6) 0.3926(4) 0.3586(4) 0.0837(19) Uani 1 1 d . . . . .
H29 H 0.9435 0.3442 0.3660 0.100 Uiso 1 1 calc R U . . .
C30 C 0.7136(6) 0.3861(4) 0.3755(4) 0.0771(17) Uani 1 1 d . . . . .
H30 H 0.6838 0.3326 0.3951 0.092 Uiso 1 1 calc R U . . .
C31 C 0.2560(5) 0.5503(3) 0.3718(3) 0.0456(10) Uani 1 1 d . . . . .
C32 C 0.1743(6) 0.5640(3) 0.4354(3) 0.0632(13) Uani 1 1 d . . . . .
H32 H 0.1883 0.5220 0.4894 0.076 Uiso 1 1 calc R U . . .
C33 C 0.0734(7) 0.6381(4) 0.4204(4) 0.0806(17) Uani 1 1 d . . . . .
H33 H 0.0156 0.6461 0.4639 0.097 Uiso 1 1 calc R U . . .
C34 C 0.0554(6) 0.7003(3) 0.3435(4) 0.0720(16) Uani 1 1 d . . . . .
H34 H -0.0117 0.7521 0.3339 0.086 Uiso 1 1 calc R U . . .
C35 C 0.1346(7) 0.6874(3) 0.2809(4) 0.0732(16) Uani 1 1 d . . . . .
H35 H 0.1218 0.7304 0.2274 0.088 Uiso 1 1 calc R U . . .
C36 C 0.2335(6) 0.6124(3) 0.2942(3) 0.0646(14) Uani 1 1 d . . . . .
H36 H 0.2860 0.6038 0.2496 0.077 Uiso 1 1 calc R U . . .
C37A C 0.0231(18) 0.3056(12) 0.0432(13) 0.063(5) Uani 0.552(12) 1 d D . P A 1
C38A C 0.1424(14) 0.3239(7) -0.0075(8) 0.087(4) Uani 0.552(12) 1 d D . P A 1
C39A C 0.1189(17) 0.3771(8) -0.0889(8) 0.098(5) Uani 0.552(12) 1 d D . P A 1
C41A C -0.156(2) 0.393(2) -0.0695(11) 0.34(3) Uani 0.552(12) 1 d D . P A 1
C42A C -0.1230(15) 0.3409(17) 0.0134(9) 0.26(2) Uani 0.552(12) 1 d D . P A 1
C40A C -0.031(2) 0.4099(17) -0.1174(13) 0.146(12) Uani 0.552(12) 1 d D . P A 1
C41B C -0.038(3) 0.4638(13) -0.0405(14) 0.204(16) Uani 0.448(12) 1 d D . P A 2
C42B C -0.008(3) 0.4049(9) 0.0394(10) 0.124(8) Uani 0.448(12) 1 d D . P A 2
C38B C -0.007(3) 0.3037(9) -0.0136(9) 0.115(8) Uani 0.448(12) 1 d D . P A 2
C39B C -0.037(3) 0.3650(10) -0.0917(11) 0.139(14) Uani 0.448(12) 1 d D . P A 2
C37B C 0.008(3) 0.3217(13) 0.0534(16) 0.056(6) Uani 0.448(12) 1 d D . P A 2
C40B C -0.053(3) 0.4494(11) -0.111(2) 0.131(12) Uani 0.448(12) 1 d D . P A 2
C43 C -0.1323(5) 0.1958(3) 0.2138(3) 0.0569(12) Uani 1 1 d . . . . .
C44 C -0.2312(7) 0.2449(5) 0.2445(6) 0.116(3) Uani 1 1 d . . . . .
H44 H -0.2058 0.2959 0.2422 0.139 Uiso 1 1 calc R U . . .
C45 C -0.3676(8) 0.2216(6) 0.2787(7) 0.141(4) Uani 1 1 d . . . . .
H45 H -0.4361 0.2571 0.2987 0.170 Uiso 1 1 calc R U . . .
C46 C -0.4047(7) 0.1475(5) 0.2839(5) 0.099(2) Uani 1 1 d . . . . .
H46 H -0.4979 0.1309 0.3078 0.119 Uiso 1 1 calc R U . . .
C47 C -0.3059(7) 0.0985(4) 0.2544(4) 0.0835(18) Uani 1 1 d . . . . .
H47 H -0.3288 0.0463 0.2590 0.100 Uiso 1 1 calc R U . . .
C48 C -0.1734(6) 0.1230(4) 0.2180(4) 0.0705(15) Uani 1 1 d . . . . .
H48 H -0.1086 0.0889 0.1951 0.085 Uiso 1 1 calc R U . . .

loop_
_atom_site_aniso_label
_atom_site_aniso_U_11
_atom_site_aniso_U_22
_atom_site_aniso_U_33
_atom_site_aniso_U_23
_atom_site_aniso_U_13
_atom_site_aniso_U_12
Ge1 0.0390(3) 0.0449(3) 0.0622(3) -0.0183(2) 0.0036(2) -0.0087(2)
Ge2 0.0362(2) 0.0468(3) 0.0557(3) -0.0254(2) 0.0027(2) -0.0083(2)
Ge3 0.0399(3) 0.0564(3) 0.0722(4) -0.0369(3) 0.0004(2) -0.0087(2)
C1 0.043(2) 0.062(3) 0.081(4) -0.042(3) 0.006(2) -0.014(2)
C2 0.043(3) 0.059(3) 0.083(4) -0.034(3) 0.016(2) -0.020(2)
C3 0.044(3) 0.052(3) 0.079(4) -0.030(3) 0.016(2) -0.015(2)
C4 0.049(3) 0.047(3) 0.082(4) -0.025(3) 0.014(3) -0.011(2)
C5 0.048(3) 0.056(3) 0.067(4) -0.024(3) 0.002(2) -0.006(2)
C6 0.044(3) 0.054(3) 0.069(4) -0.027(3) 0.005(2) -0.004(2)
C7 0.054(3) 0.051(3) 0.059(3) -0.023(3) 0.003(2) -0.007(2)
C8 0.051(3) 0.055(3) 0.068(4) -0.030(3) 0.007(2) -0.008(2)
C9 0.040(2) 0.057(3) 0.063(3) -0.031(2) 0.003(2) -0.007(2)
C10 0.038(2) 0.057(3) 0.065(3) -0.032(3) 0.005(2) -0.009(2)
C11 0.039(2) 0.060(3) 0.075(3) -0.038(3) 0.005(2) -0.009(2)
C12 0.044(2) 0.056(3) 0.080(4) -0.037(3) -0.001(2) -0.006(2)
C13 0.072(3) 0.069(3) 0.066(4) -0.021(3) -0.005(3) -0.024(3)
C14 0.411(19) 0.087(6) 0.113(7) -0.015(5) -0.077(10) -0.101(9)
C15 0.64(4) 0.133(10) 0.189(14) -0.057(10) -0.085(18) -0.184(15)
C16 0.344(17) 0.133(8) 0.095(7) -0.034(6) -0.059(9) -0.095(10)
C17 0.102(5) 0.139(7) 0.066(4) -0.024(4) 0.007(4) -0.078(5)
C18 0.072(4) 0.092(4) 0.072(4) -0.033(4) 0.014(3) -0.035(3)
C19 0.042(2) 0.046(3) 0.060(3) -0.014(2) 0.003(2) -0.009(2)
C20 0.041(3) 0.124(5) 0.088(4) -0.050(4) 0.007(3) -0.018(3)
C21 0.055(3) 0.163(7) 0.091(5) -0.053(5) 0.011(3) -0.033(4)
C22 0.045(3) 0.081(4) 0.106(5) -0.022(4) 0.008(3) -0.016(3)
C23 0.065(4) 0.072(4) 0.130(6) -0.047(4) 0.005(4) -0.029(3)
C24 0.063(3) 0.058(3) 0.100(4) -0.041(3) 0.018(3) -0.020(3)
C25 0.033(2) 0.057(3) 0.064(3) -0.031(2) 0.005(2) -0.008(2)
C26 0.042(2) 0.058(3) 0.068(3) -0.031(3) 0.004(2) -0.012(2)
C27 0.050(3) 0.066(3) 0.092(4) -0.036(3) 0.008(3) -0.020(3)
C28 0.039(3) 0.082(4) 0.109(5) -0.047(4) 0.014(3) -0.016(3)
C29 0.045(3) 0.080(4) 0.132(6) -0.054(4) 0.016(3) 0.000(3)
C30 0.050(3) 0.068(3) 0.124(5) -0.049(4) 0.018(3) -0.016(3)
C31 0.032(2) 0.049(2) 0.059(3) -0.026(2) -0.003(2) -0.0041(19)
C32 0.059(3) 0.057(3) 0.069(4) -0.026(3) 0.000(3) 0.004(2)
C33 0.075(4) 0.079(4) 0.087(5) -0.044(4) 0.011(3) 0.014(3)
C34 0.060(3) 0.057(3) 0.094(5) -0.034(3) -0.013(3) 0.013(3)
C35 0.076(4) 0.059(3) 0.068(4) -0.012(3) -0.008(3) 0.001(3)
C36 0.061(3) 0.061(3) 0.063(3) -0.019(3) 0.000(3) 0.000(3)
C37A 0.049(7) 0.088(13) 0.066(10) -0.046(10) 0.014(6) -0.015(8)
C38A 0.086(9) 0.073(7) 0.100(10) -0.032(7) 0.019(7) -0.016(6)
C39A 0.112(12) 0.099(10) 0.095(11) -0.048(8) 0.043(9) -0.032(9)
C41A 0.093(15) 0.60(7) 0.102(18) 0.06(3) -0.002(12) 0.02(2)
C42A 0.048(8) 0.50(5) 0.072(11) 0.041(18) 0.019(7) -0.012(15)
C40A 0.080(12) 0.20(3) 0.082(15) 0.015(18) -0.005(9) 0.003(18)
C41B 0.30(4) 0.067(13) 0.17(3) 0.008(16) 0.05(3) 0.004(18)
C42B 0.20(2) 0.067(10) 0.083(12) -0.013(9) 0.021(13) -0.004(11)
C38B 0.21(3) 0.075(10) 0.051(10) -0.016(8) -0.029(12) -0.013(12)
C39B 0.24(4) 0.092(16) 0.061(15) -0.027(13) -0.048(19) 0.039(18)
C37B 0.063(11) 0.042(7) 0.070(13) -0.034(8) -0.006(9) 0.006(7)
C40B 0.15(3) 0.060(11) 0.15(3) -0.029(14) -0.030(19) 0.021(12)
C43 0.042(2) 0.063(3) 0.073(3) -0.036(3) 0.001(2) -0.005(2)
C44 0.065(4) 0.113(6) 0.214(9) -0.110(6) 0.064(5) -0.034(4)
C45 0.076(5) 0.150(8) 0.253(12) -0.137(8) 0.076(6) -0.033(5)
C46 0.061(4) 0.132(6) 0.131(6) -0.072(5) 0.033(4) -0.044(4)
C47 0.077(4) 0.092(4) 0.096(5) -0.043(4) 0.015(4) -0.038(4)
C48 0.056(3) 0.074(4) 0.099(4) -0.049(3) 0.019(3) -0.025(3)

loop_
_atom_type_symbol
_atom_type_description
_atom_type_scat_dispersion_real
_atom_type_scat_dispersion_imag
_atom_type_scat_source
C C 0.0033 0.0016
;
International Tables for Crystallography
(Vol. C, Tables 4.2.6.8 and 6.1.1.4)
;
H H 0.0000 0.0000
;
International Tables for Crystallography
(Vol. C, Table 6.1.1.4)
;
Ge Ge 0.1547 1.8001
;
International Tables for Crystallography
(Vol. C, Tables 4.2.6.8 and 6.1.1.4)
;

loop_
_geom_angle_atom_site_label_1
_geom_angle_atom_site_label_2
_geom_angle_atom_site_label_3
_geom_angle
_geom_angle_site_symmetry_1
_geom_angle_site_symmetry_3
C5 Ge1 C13 110.1(2) . .
C5 Ge1 C4 104.1(2) . .
C13 Ge1 C4 109.8(2) . .
C5 Ge1 C19 109.8(2) . .
C13 Ge1 C19 113.4(2) . .
C4 Ge1 C19 109.20(19) . .
C9 Ge2 C8 103.4(2) . .
C9 Ge2 C25 109.15(19) . .
C8 Ge2 C25 109.4(2) . .
C9 Ge2 C31 109.91(18) . .
C8 Ge2 C31 109.7(2) . .
C25 Ge2 C31 114.64(19) . .
C12 Ge3 C37B 102.6(6) . .
C12 Ge3 C1 106.7(2) . 2_656
C37B Ge3 C1 115.5(6) . 2_656
C12 Ge3 C37A 110.9(5) . .
C1 Ge3 C37A 104.3(5) 2_656 .
C12 Ge3 C43 109.6(2) . .
C37B Ge3 C43 113.7(7) . .
C1 Ge3 C43 108.3(2) 2_656 .
C37A Ge3 C43 116.4(5) . .
C2 C1 Ge3 178.9(5) . 2_656
C1 C2 C3 179.7(7) . .
C4 C3 C2 178.9(6) . .
C3 C4 Ge1 178.6(5) . .
C6 C5 Ge1 176.8(5) . .
C5 C6 C7 178.3(6) . .
C8 C7 C6 178.9(6) . .
C7 C8 Ge2 178.5(5) . .
C10 C9 Ge2 176.6(4) . .
C9 C10 C11 179.0(5) . .
C12 C11 C10 178.7(6) . .
C11 C12 Ge3 178.1(5) . .
C14 C13 C18 116.7(6) . .
C14 C13 Ge1 121.0(5) . .
C18 C13 Ge1 121.9(4) . .
C13 C14 C15 117.6(9) . .
C16 C15 C14 119.8(9) . .
C17 C16 C15 121.0(8) . .
C16 C17 C18 119.3(7) . .
C17 C18 C13 124.9(6) . .
C24 C19 C20 118.6(5) . .
C24 C19 Ge1 120.6(4) . .
C20 C19 Ge1 120.8(4) . .
C19 C20 C21 120.5(6) . .
C22 C21 C20 120.9(7) . .
C21 C22 C23 119.3(6) . .
C22 C23 C24 120.9(6) . .
C19 C24 C23 119.9(6) . .
C26 C25 C30 119.1(4) . .
C26 C25 Ge2 120.9(3) . .
C30 C25 Ge2 119.9(4) . .
C25 C26 C27 120.2(5) . .
C28 C27 C26 120.5(5) . .
C27 C28 C29 121.3(5) . .
C28 C29 C30 118.3(5) . .
C25 C30 C29 120.5(5) . .
C36 C31 C32 118.5(4) . .
C36 C31 Ge2 120.3(4) . .
C32 C31 Ge2 121.2(4) . .
C33 C32 C31 120.4(5) . .
C34 C33 C32 120.6(6) . .
C35 C34 C33 119.4(5) . .
C34 C35 C36 121.0(5) . .
C31 C36 C35 120.1(5) . .
C42A C37A C38A 119.3(18) . .
C42A C37A Ge3 117.4(13) . .
C38A C37A Ge3 123.3(13) . .
C37A C38A C39A 121.7(14) . .
C40A C39A C38A 117.3(13) . .
C40A C41A C42A 115.8(17) . .
C37A C42A C41A 122.1(15) . .
C41A C40A C39A 123.7(18) . .
C40B C41B C42B 128(2) . .
C37B C42B C41B 118(2) . .
C37B C38B C39B 122.8(18) . .
C40B C39B C38B 125(2) . .
C38B C37B C42B 116(2) . .
C38B C37B Ge3 120.0(14) . .
C42B C37B Ge3 123.7(16) . .
C39B C40B C41B 110(3) . .
C44 C43 C48 117.7(5) . .
C44 C43 Ge3 120.4(4) . .
C48 C43 Ge3 121.7(4) . .
C43 C44 C45 120.9(6) . .
C46 C45 C44 120.3(7) . .
C47 C46 C45 118.6(6) . .
C46 C47 C48 121.0(6) . .
C43 C48 C47 121.3(6) . .

loop_
_geom_bond_atom_site_label_1
_geom_bond_atom_site_label_2
_geom_bond_distance
_geom_bond_site_symmetry_2
Ge1 C5 1.900(6) .
Ge1 C13 1.910(5) .
Ge1 C4 1.919(5) .
Ge1 C19 1.933(4) .
Ge2 C9 1.904(5) .
Ge2 C8 1.907(6) .
Ge2 C25 1.922(4) .
Ge2 C31 1.924(4) .
Ge3 C12 1.887(5) .
Ge3 C37B 1.90(3) .
Ge3 C1 1.900(5) 2_656
Ge3 C37A 1.94(2) .
Ge3 C43 1.936(5) .
C1 C2 1.201(7) .
C1 Ge3 1.900(5) 2_656
C2 C3 1.383(7) .
C3 C4 1.172(6) .
C5 C6 1.200(7) .
C6 C7 1.378(8) .
C7 C8 1.185(7) .
C9 C10 1.198(6) .
C10 C11 1.387(6) .
C11 C12 1.204(6) .
C13 C14 1.358(9) .
C13 C18 1.362(8) .
C14 C15 1.419(13) .
C15 C16 1.393(15) .
C16 C17 1.256(11) .
C17 C18 1.344(8) .
C19 C24 1.360(7) .
C19 C20 1.369(7) .
C20 C21 1.385(8) .
C21 C22 1.338(9) .
C22 C23 1.352(9) .
C23 C24 1.394(7) .
C25 C26 1.365(6) .
C25 C30 1.380(7) .
C26 C27 1.397(6) .
C27 C28 1.324(7) .
C28 C29 1.386(8) .
C29 C30 1.397(7) .
C31 C36 1.377(7) .
C31 C32 1.392(7) .
C32 C33 1.376(7) .
C33 C34 1.368(8) .
C34 C35 1.361(8) .
C35 C36 1.385(7) .
C37A C42A 1.354(17) .
C37A C38A 1.356(16) .
C38A C39A 1.378(13) .
C39A C40A 1.374(17) .
C41A C40A 1.367(17) .
C41A C42A 1.404(16) .
C41B C40B 1.391(19) .
C41B C42B 1.392(17) .
C42B C37B 1.369(18) .
C38B C37B 1.363(17) .
C38B C39B 1.383(16) .
C39B C40B 1.368(19) .
C43 C44 1.366(8) .
C43 C48 1.368(7) .
C44 C45 1.381(9) .
C45 C46 1.371(10) .
C46 C47 1.351(9) .
C47 C48 1.368(8) .

loop_
_platon_squeeze_void_nr
_platon_squeeze_void_average_x
_platon_squeeze_void_average_y
_platon_squeeze_void_average_z
_platon_squeeze_void_volume
_platon_squeeze_void_count_electrons
_platon_squeeze_void_content
1 -0.025 0.000 0.500 525 113 ' '
2 0.500 0.500 1.000 169 39 ' '
